data_4349397
loop_
_publ_author_name
'Wu, Jianfeng'
'Li, Xiao-Lei'
'Zhao, Lang'
'Guo, Mei'
'Tang, Jinkui'

_publ_section_title
;
 Enhancement of Magnetocaloric Effect through Fixation of Carbon Dioxide:
 Molecular Assembly from Ln<sub>4</sub> to Ln<sub>4</sub> Cluster Pairs.
;
_journal_issue 7
_journal_name_full 'Inorganic chemistry'
_journal_page_first 4104
_journal_page_last 4111
_journal_paper_doi 10.1021/acs.inorgchem.7b00094
_journal_volume 56
_journal_year 2017
_chemical_formula_moiety 'C80 H70 Dy4 N4 O21, 2(C H4 O), H2 O'
_chemical_formula_sum 'C82 H80 Dy4 N4 O24'
_chemical_formula_weight 2155.50
_space_group_crystal_system triclinic
_space_group_IT_number 2
_space_group_name_Hall '-P 1'
_space_group_name_H-M_alt 'P -1'
_atom_sites_solution_hydrogens mixed
_atom_sites_solution_primary direct
_audit_creation_date 2017-02-17
_audit_creation_method
;
Olex2 1.2-beta
(compiled 2016.12.12 svn.r3370 for OlexSys, GUI svn.r5282)
;
_cell_angle_alpha 101.9800(10)
_cell_angle_beta 106.2790(10)
_cell_angle_gamma 90.9140(10)
_cell_formula_units_Z 2
_cell_length_a 14.8351(7)
_cell_length_b 15.0820(7)
_cell_length_c 20.5183(10)
_cell_measurement_reflns_used 8147
_cell_measurement_temperature 273(2)
_cell_measurement_theta_max 25.14
_cell_measurement_theta_min 2.39
_cell_volume 4297.3(4)
_computing_cell_refinement 'SAINT v7.68A (Bruker, 2009)'
_computing_data_collection 'SAINT v7.68A (Bruker, 2009)'
_computing_data_reduction 'SAINT v7.68A (Bruker, 2009)'
_computing_molecular_graphics 'Olex2 (Dolomanov et al., 2009)'
_computing_publication_material 'Olex2 (Dolomanov et al., 2009)'
_computing_structure_refinement 'ShelXL (Sheldrick, 2015)'
_computing_structure_solution 'ShelXS (Sheldrick, 2008)'
_diffrn_ambient_temperature 273.15
_diffrn_measured_fraction_theta_full 0.984
_diffrn_measured_fraction_theta_max 0.984
_diffrn_measurement_device_type 'CCD area detector'
_diffrn_measurement_method 'phi and omega scans'
_diffrn_radiation_monochromator graphite
_diffrn_radiation_type MoK\a
_diffrn_radiation_wavelength 0.71073
_diffrn_reflns_av_R_equivalents 0.0351
_diffrn_reflns_av_unetI/netI 0.0774
_diffrn_reflns_Laue_measured_fraction_full 0.984
_diffrn_reflns_Laue_measured_fraction_max 0.984
_diffrn_reflns_limit_h_max 17
_diffrn_reflns_limit_h_min -16
_diffrn_reflns_limit_k_max 17
_diffrn_reflns_limit_k_min -18
_diffrn_reflns_limit_l_max 19
_diffrn_reflns_limit_l_min -24
_diffrn_reflns_number 22145
_diffrn_reflns_point_group_measured_fraction_full 0.984
_diffrn_reflns_point_group_measured_fraction_max 0.984
_diffrn_reflns_theta_full 25.167
_diffrn_reflns_theta_max 25.17
_diffrn_reflns_theta_min 1.06
_exptl_absorpt_coefficient_mu 3.512
_exptl_absorpt_correction_T_max 0.478
_exptl_absorpt_correction_T_min 0.464
_exptl_absorpt_correction_type multi-scan
_exptl_crystal_colour yellow
_exptl_crystal_density_diffrn 1.666
_exptl_crystal_description block
_exptl_crystal_F_000 2112
_exptl_crystal_size_max 0.23
_exptl_crystal_size_mid 0.22
_exptl_crystal_size_min 0.21
_refine_diff_density_max 2.395
_refine_diff_density_min -1.390
_refine_diff_density_rms 0.178
_refine_ls_extinction_method none
_refine_ls_goodness_of_fit_ref 1.000
_refine_ls_hydrogen_treatment constr
_refine_ls_matrix_type full
_refine_ls_number_parameters 1025
_refine_ls_number_reflns 15169
_refine_ls_number_restraints 63
_refine_ls_restrained_S_all 1.001
_refine_ls_R_factor_all 0.0716
_refine_ls_R_factor_gt 0.0472
_refine_ls_shift/su_max 0.001
_refine_ls_shift/su_mean 0.000
_refine_ls_structure_factor_coef Fsqd
_refine_ls_weighting_details 'w=1/[\s^2^(Fo^2^)+(0.0664P)^2^] where P=(Fo^2^+2Fc^2^)/3'
_refine_ls_weighting_scheme calc
_refine_ls_wR_factor_gt 0.1170
_refine_ls_wR_factor_ref 0.1309
_reflns_Friedel_coverage 0.000
_reflns_number_gt 10955
_reflns_number_total 15169
_reflns_threshold_expression 'I > 2\s(I)'
_cod_data_source_file ic7b00094_si_002.cif
_cod_data_source_block Dy4
_cod_depositor_comments
;
The following automatic conversions were performed:

data item '_exptl_absorpt_correction_type' value 'multi_scan' was
changed to 'multi-scan' in accordance with the
/home/saulius/struct/COD-crude-data/automatic-downloads/DataCite-retrospective/ACS/depositions/lib/dictionaries/cif_core.dic
dictionary named 'cif_core.dic' version 2.4.2 last updated on
2011-04-26.

Automatic conversion script
Id: cif_fix_values 6909 2019-04-08 15:41:33Z antanas 
;
_cod_database_code 4349397
_shelx_shelxl_version_number 2014/7
_shelx_space_group_comment
;
The symmetry employed for this shelxl refinement is uniquely defined
by the following loop, which should always be used as a source of
symmetry information in preference to the above space-group names.
They are only intended as comments.
;
_olex2_refinement_description
;
1. Fixed Uiso
 At 1.2 times of:
  All C(H) groups, All C(H,H) groups
 At 1.5 times of:
  All C(H,H,H) groups, All O(H) groups, All O(H,H) groups
2. Restrained distances
 H25-H82A = H25-H82B
 2.15 with sigma of 0.02
3. Rigid bond restraints
 O22, C83
 with sigma for 1-2 distances of 0.01 and sigma for 1-3 distances of 0.01
 C68, C73, C69, C70, C70, C71, C71, C72, C72, C73
 with sigma for 1-2 distances of 0.001 and sigma for 1-3 distances of 0.001
4. Uiso/Uaniso restraints and constraints
Uanis(C70) \\sim Ueq, Uanis(C71) \\sim Ueq, Uanis(C72) \\sim Ueq, Uanis(C73)
\\sim Ueq, Uanis(O23) \\sim Ueq: with sigma of 0.001 and sigma for terminal
atoms of 0.002
Uanis(C63) \\sim Ueq, Uanis(C64) \\sim Ueq, Uanis(C49) \\sim Ueq: with sigma of
0.01 and sigma for terminal atoms of 0.02
5.a Riding coordinates:
 O23(H23A,H23B)
5.b Ternary CH refined with riding coordinates:
 C10(H10), C29(H29)
5.c Secondary CH2 refined with riding coordinates:
 C9(H9A,H9B), C28(H28A,H28B)
5.d Aromatic/amide H refined with riding coordinates:
 C3(H3), C4(H4), C5(H5), C8(H8), C12(H12), C14(H14), C15(H15), C16(H16),
 C22(H22), C23(H23), C24(H24), C27(H27), C31(H31), C33(H33), C34(H34), C35(H35),
  C41(H41), C42(H42), C43(H43), C44(H44), C45(H45), C48(H48), C49(H49),
 C50(H50), C51(H51), C52(H52), C55(H55), C56(H56), C57(H57), C58(H58), C59(H59),
  C62(H62), C63(H63), C64(H64), C65(H65), C66(H66), C69(H69), C70(H70),
 C71(H71), C72(H72), C73(H73), C76(H76), C77(H77), C78(H78), C79(H79), C80(H80)
5.e Fitted hexagon refined as free rotating group:
 C68(C69,C70,C71,C72,C73)
5.f Idealised Me refined as rotating group:
 C1(H1A,H1B,H1C), C11(H11A,H11B,H11C), C19(H19A,H19B,H19C), C20(H20A,H20B,
 H20C), C30(H30A,H30B,H30C), C38(H38A,H38B,H38C), C82(H82A,H82B,H82C), C83(H83A,
 H83B,H83C)
5.g Idealised tetrahedral OH refined as rotating group:
 O25(H25), O22(H22A)
;
_olex2_submission_special_instructions 'No special instructions were received'

loop_
_space_group_symop_operation_xyz
'x, y, z'
'-x, -y, -z'

loop_
_atom_site_label
_atom_site_type_symbol
_atom_site_fract_x
_atom_site_fract_y
_atom_site_fract_z
_atom_site_U_iso_or_equiv
_atom_site_adp_type
_atom_site_occupancy
_atom_site_site_symmetry_order
_atom_site_calc_flag
_atom_site_refinement_flags_posn
_atom_site_refinement_flags_adp
C1 C 0.1037(7) 1.0821(6) 0.4552(5) 0.038(2) Uani 1 1 d . .
H1A H 0.0534 1.0815 0.4761 0.057 Uiso 1 1 calc GR .
H1B H 0.0854 1.1116 0.4168 0.057 Uiso 1 1 calc GR .
H1C H 0.1590 1.1144 0.4891 0.057 Uiso 1 1 calc GR .
C2 C 0.1359(6) 0.9304(6) 0.4758(4) 0.029(2) Uani 1 1 d . .
C3 C 0.1424(6) 0.9556(7) 0.5444(5) 0.035(2) Uani 1 1 d . .
H3 H 0.1360 1.0155 0.5642 0.042 Uiso 1 1 calc R .
C4 C 0.1590(7) 0.8906(7) 0.5849(5) 0.045(3) Uani 1 1 d . .
H4 H 0.1642 0.9068 0.6322 0.054 Uiso 1 1 calc R .
C5 C 0.1673(8) 0.8036(8) 0.5546(5) 0.050(3) Uani 1 1 d . .
H5 H 0.1795 0.7609 0.5822 0.060 Uiso 1 1 calc R .
C6 C 0.1584(6) 0.7749(6) 0.4834(5) 0.035(2) Uani 1 1 d . .
C7 C 0.1435(6) 0.8406(6) 0.4416(5) 0.031(2) Uani 1 1 d . .
C8 C 0.1668(7) 0.6806(7) 0.4554(5) 0.044(3) Uani 1 1 d . .
H8 H 0.1875 0.6450 0.4879 0.053 Uiso 1 1 calc R .
C9 C 0.1580(8) 0.5401(6) 0.3751(5) 0.049(3) Uani 1 1 d . .
H9A H 0.2077 0.5276 0.3531 0.058 Uiso 1 1 calc R .
H9B H 0.1746 0.5178 0.4177 0.058 Uiso 1 1 calc R .
C10 C 0.0680(9) 0.4921(7) 0.3278(6) 0.056(3) Uani 1 1 d . .
H10 H 0.0765 0.4273 0.3145 0.067 Uiso 1 1 calc R .
C11 C -0.0132(8) 0.5036(8) 0.3611(6) 0.056(3) Uani 1 1 d . .
H11A H -0.0243 0.5668 0.3717 0.084 Uiso 1 1 calc GR .
H11B H 0.0032 0.4814 0.4032 0.084 Uiso 1 1 calc GR .
H11C H -0.0692 0.4698 0.3292 0.084 Uiso 1 1 calc GR .
C12 C 0.0140(7) 0.4723(6) 0.2059(5) 0.039(2) Uani 1 1 d . .
H12 H 0.0138 0.4115 0.2086 0.047 Uiso 1 1 calc R .
C13 C -0.0205(7) 0.4892(6) 0.1370(5) 0.032(2) Uani 1 1 d . .
C14 C -0.0562(7) 0.4118(6) 0.0822(5) 0.035(2) Uani 1 1 d . .
H14 H -0.0504 0.3545 0.0922 0.042 Uiso 1 1 calc R .
C15 C -0.0984(7) 0.4181(6) 0.0160(5) 0.037(2) Uani 1 1 d . .
H15 H -0.1204 0.3658 -0.0187 0.044 Uiso 1 1 calc R .
C16 C -0.1088(6) 0.5040(6) 0.0001(5) 0.031(2) Uani 1 1 d . .
H16 H -0.1382 0.5096 -0.0451 0.038 Uiso 1 1 calc R .
C17 C -0.0748(6) 0.5794(6) 0.0525(5) 0.030(2) Uani 1 1 d . .
C18 C -0.0309(6) 0.5755(5) 0.1215(4) 0.027(2) Uani 1 1 d . .
C19 C -0.1496(6) 0.6759(6) -0.0252(5) 0.035(2) Uani 1 1 d . .
H19A H -0.1224 0.6544 -0.0623 0.052 Uiso 1 1 calc GR .
H19B H -0.1626 0.7384 -0.0238 0.052 Uiso 1 1 calc GR .
H19C H -0.2072 0.6399 -0.0331 0.052 Uiso 1 1 calc GR .
C20 C -0.1484(6) 0.9227(6) 0.0289(5) 0.033(2) Uani 1 1 d . .
H20A H -0.1335 0.9777 0.0163 0.049 Uiso 1 1 calc GR .
H20B H -0.1748 0.9370 0.0672 0.049 Uiso 1 1 calc GR .
H20C H -0.1933 0.8838 -0.0101 0.049 Uiso 1 1 calc GR .
C21 C -0.0078(6) 0.8637(5) 0.0043(4) 0.025(2) Uani 1 1 d . .
C22 C -0.0344(7) 0.8815(6) -0.0614(5) 0.037(2) Uani 1 1 d . .
H22 H -0.0923 0.9042 -0.0781 0.044 Uiso 1 1 calc R .
C23 C 0.0264(7) 0.8652(7) -0.1022(5) 0.037(2) Uani 1 1 d . .
H23 H 0.0086 0.8764 -0.1467 0.045 Uiso 1 1 calc R .
C24 C 0.1114(7) 0.8331(6) -0.0780(5) 0.032(2) Uani 1 1 d . .
H24 H 0.1512 0.8228 -0.1062 0.039 Uiso 1 1 calc R .
C25 C 0.1410(6) 0.8149(6) -0.0096(4) 0.026(2) Uani 1 1 d . .
C26 C 0.0779(5) 0.8304(5) 0.0327(4) 0.0197(18) Uani 1 1 d . .
C27 C 0.2301(6) 0.7774(6) 0.0109(5) 0.032(2) Uani 1 1 d . .
H27 H 0.2602 0.7612 -0.0234 0.038 Uiso 1 1 calc R .
C28 C 0.3593(7) 0.7150(7) 0.0763(5) 0.040(2) Uani 1 1 d . .
H28A H 0.3800 0.7135 0.0353 0.048 Uiso 1 1 calc R .
H28B H 0.3461 0.6528 0.0789 0.048 Uiso 1 1 calc R .
C29 C 0.4372(7) 0.7621(7) 0.1412(5) 0.042(3) Uani 1 1 d . .
H29 H 0.4892 0.7226 0.1490 0.051 Uiso 1 1 calc R .
C30 C 0.4739(8) 0.8527(8) 0.1306(6) 0.059(3) Uani 1 1 d . .
H30A H 0.4241 0.8928 0.1247 0.088 Uiso 1 1 calc GR .
H30B H 0.4956 0.8414 0.0899 0.088 Uiso 1 1 calc GR .
H30C H 0.5251 0.8805 0.1706 0.088 Uiso 1 1 calc GR .
C31 C 0.4511(6) 0.7535(6) 0.2557(5) 0.033(2) Uani 1 1 d . .
H31 H 0.5024 0.7210 0.2504 0.040 Uiso 1 1 calc R .
C32 C 0.4373(6) 0.7715(6) 0.3246(5) 0.030(2) Uani 1 1 d . .
C33 C 0.4976(6) 0.7351(6) 0.3779(5) 0.034(2) Uani 1 1 d . .
H33 H 0.5388 0.6933 0.3658 0.041 Uiso 1 1 calc R .
C34 C 0.4980(7) 0.7587(7) 0.4471(5) 0.042(3) Uani 1 1 d . .
H34 H 0.5378 0.7319 0.4800 0.051 Uiso 1 1 calc R .
C35 C 0.4394(6) 0.8218(7) 0.4667(5) 0.040(2) Uani 1 1 d . .
H35 H 0.4405 0.8392 0.5131 0.048 Uiso 1 1 calc R .
C36 C 0.3725(6) 0.8328(6) 0.3450(4) 0.026(2) Uani 1 1 d . .
C37 C 0.3783(6) 0.8598(6) 0.4166(5) 0.030(2) Uani 1 1 d . .
C38 C 0.3496(7) 0.9853(7) 0.4983(5) 0.042(3) Uani 1 1 d . .
H38A H 0.3334 0.9557 0.5311 0.062 Uiso 1 1 calc GR .
H38B H 0.3190 1.0409 0.4976 0.062 Uiso 1 1 calc GR .
H38C H 0.4166 0.9985 0.5116 0.062 Uiso 1 1 calc GR .
C39 C 0.2419(6) 1.0062(6) 0.1891(4) 0.026(2) Uani 1 1 d . .
C40 C 0.2479(6) 1.1049(6) 0.1930(4) 0.028(2) Uani 1 1 d . .
C41 C 0.3041(7) 1.1436(6) 0.1601(5) 0.035(2) Uani 1 1 d . .
H41 H 0.3405 1.1076 0.1367 0.042 Uiso 1 1 calc R .
C42 C 0.3050(8) 1.2362(7) 0.1626(6) 0.050(3) Uani 1 1 d . .
H42 H 0.3411 1.2615 0.1396 0.060 Uiso 1 1 calc R .
C43 C 0.2549(8) 1.2904(7) 0.1976(6) 0.051(3) Uani 1 1 d . .
H43 H 0.2584 1.3527 0.1999 0.061 Uiso 1 1 calc R .
C44 C 0.1979(7) 1.2538(6) 0.2305(5) 0.038(2) Uani 1 1 d . .
H44 H 0.1624 1.2916 0.2537 0.045 Uiso 1 1 calc R .
C45 C 0.1936(6) 1.1618(6) 0.2290(5) 0.033(2) Uani 1 1 d . .
H45 H 0.1557 1.1374 0.2512 0.040 Uiso 1 1 calc R .
C46 C -0.0878(6) 0.7651(6) 0.3005(4) 0.0249(19) Uani 1 1 d . .
C47 C -0.1731(6) 0.8054(6) 0.3159(4) 0.028(2) Uani 1 1 d . .
C48 C -0.2083(7) 0.7769(7) 0.3644(5) 0.037(2) Uani 1 1 d . .
H48 H -0.1795 0.7330 0.3872 0.045 Uiso 1 1 calc R .
C49 C -0.2872(6) 0.8147(7) 0.3785(5) 0.043(3) Uani 1 1 d . U
H49 H -0.3107 0.7976 0.4120 0.051 Uiso 1 1 calc R .
C50 C -0.3308(7) 0.8778(7) 0.3427(5) 0.041(3) Uani 1 1 d . .
H50 H -0.3840 0.9028 0.3520 0.049 Uiso 1 1 calc R .
C51 C -0.2969(7) 0.9036(7) 0.2944(5) 0.043(3) Uani 1 1 d . .
H51 H -0.3272 0.9458 0.2704 0.051 Uiso 1 1 calc R .
C52 C -0.2174(6) 0.8679(6) 0.2801(5) 0.033(2) Uani 1 1 d . .
H52 H -0.1942 0.8858 0.2468 0.039 Uiso 1 1 calc R .
C53 C 0.2542(7) 0.6204(6) 0.2208(6) 0.035(2) Uani 1 1 d . .
C54 C 0.3277(6) 0.5522(6) 0.2224(6) 0.036(2) Uani 1 1 d . .
C55 C 0.3761(6) 0.5323(7) 0.2850(6) 0.041(3) Uani 1 1 d . .
H55 H 0.3610 0.5583 0.3255 0.049 Uiso 1 1 calc R .
C56 C 0.4471(7) 0.4738(7) 0.2874(7) 0.053(3) Uani 1 1 d . .
H56 H 0.4799 0.4602 0.3295 0.063 Uiso 1 1 calc R .
C57 C 0.4698(8) 0.4349(7) 0.2261(8) 0.061(4) Uani 1 1 d . .
H57 H 0.5194 0.3977 0.2279 0.074 Uiso 1 1 calc R .
C58 C 0.4187(8) 0.4519(7) 0.1636(7) 0.055(3) Uani 1 1 d . .
H58 H 0.4311 0.4230 0.1227 0.066 Uiso 1 1 calc R .
C59 C 0.3491(7) 0.5114(6) 0.1611(5) 0.039(2) Uani 1 1 d . .
H59 H 0.3163 0.5245 0.1188 0.047 Uiso 1 1 calc R .
C60 C -0.0269(6) 1.0119(6) 0.2424(4) 0.0246(19) Uani 1 1 d . .
C61 C -0.0916(6) 1.0871(6) 0.2460(4) 0.028(2) Uani 1 1 d . .
C62 C -0.0598(7) 1.1729(6) 0.2871(5) 0.035(2) Uani 1 1 d . .
H62 H 0.0027 1.1843 0.3141 0.042 Uiso 1 1 calc R .
C63 C -0.1197(9) 1.2415(7) 0.2884(6) 0.054(3) Uani 1 1 d . U
H63 H -0.0967 1.2998 0.3141 0.065 Uiso 1 1 calc R .
C64 C -0.2154(9) 1.2238(8) 0.2509(6) 0.061(3) Uani 1 1 d . U
H64 H -0.2564 1.2696 0.2530 0.074 Uiso 1 1 calc R .
C65 C -0.2487(8) 1.1369(8) 0.2105(6) 0.050(3) Uani 1 1 d . .
H65 H -0.3122 1.1241 0.1861 0.060 Uiso 1 1 calc R .
C66 C -0.1864(7) 1.0700(7) 0.2069(5) 0.040(2) Uani 1 1 d . .
H66 H -0.2078 1.0129 0.1781 0.048 Uiso 1 1 calc R .
C67 C -0.2684(7) 0.7493(7) 0.0886(5) 0.040(2) Uani 1 1 d . .
C68 C -0.2918(6) 0.6547(5) 0.0996(5) 0.071(3) Uani 1 1 d . U
C69 C -0.2311(5) 0.6224(6) 0.1530(4) 0.066(2) Uani 1 1 d G U
H69 H -0.1779 0.6585 0.1824 0.079 Uiso 1 1 calc R .
C70 C -0.2499(6) 0.5362(6) 0.1626(4) 0.086(2) Uani 1 1 d G U
H70 H -0.2093 0.5146 0.1984 0.103 Uiso 1 1 calc R .
C71 C -0.3293(7) 0.4823(5) 0.1187(5) 0.090(2) Uani 1 1 d G U
H71 H -0.3419 0.4246 0.1251 0.107 Uiso 1 1 calc R .
C72 C -0.3900(6) 0.5145(6) 0.0653(5) 0.091(2) Uani 1 1 d G U
H72 H -0.4431 0.4784 0.0359 0.109 Uiso 1 1 calc R .
C73 C -0.3712(6) 0.6008(7) 0.0557(4) 0.089(2) Uani 1 1 d G U
H73 H -0.4118 0.6224 0.0200 0.107 Uiso 1 1 calc R .
C74 C 0.3022(7) 1.1557(6) 0.3848(5) 0.033(2) Uani 1 1 d . .
C75 C 0.3906(6) 1.1574(6) 0.3639(5) 0.030(2) Uani 1 1 d . .
C76 C 0.4281(7) 1.0784(7) 0.3396(5) 0.042(3) Uani 1 1 d . .
H76 H 0.3977 1.0227 0.3367 0.051 Uiso 1 1 calc R .
C77 C 0.5107(8) 1.0798(9) 0.3191(6) 0.058(3) Uani 1 1 d . .
H77 H 0.5355 1.0259 0.3036 0.070 Uiso 1 1 calc R .
C78 C 0.5536(8) 1.1616(10) 0.3224(7) 0.073(4) Uani 1 1 d . .
H78 H 0.6072 1.1640 0.3077 0.087 Uiso 1 1 calc R .
C79 C 0.5177(9) 1.2409(9) 0.3476(8) 0.075(4) Uani 1 1 d . .
H79 H 0.5496 1.2964 0.3518 0.089 Uiso 1 1 calc R .
C80 C 0.4362(8) 1.2400(7) 0.3664(6) 0.050(3) Uani 1 1 d . .
H80 H 0.4114 1.2943 0.3809 0.060 Uiso 1 1 calc R .
C82 C 0.6308(10) 1.0006(10) 0.0098(8) 0.092(5) Uani 1 1 d . .
H82A H 0.5788 1.0377 0.0001 0.138 Uiso 1 1 calc DGR .
H82B H 0.6245 0.9513 -0.0296 0.138 Uiso 1 1 calc DGR .
H82C H 0.6887 1.0366 0.0191 0.138 Uiso 1 1 calc GR .
Dy1 Dy -0.02510(3) 0.80118(3) 0.15015(2) 0.02084(11) Uani 1 1 d . .
Dy2 Dy 0.23260(3) 0.81514(3) 0.18111(2) 0.02207(11) Uani 1 1 d . .
Dy3 Dy 0.17713(3) 0.93970(3) 0.32475(2) 0.02224(11) Uani 1 1 d . .
Dy4 Dy 0.08496(3) 0.69989(3) 0.28509(2) 0.02310(11) Uani 1 1 d . .
N1 N 0.0452(6) 0.5312(5) 0.2646(4) 0.036(2) Uani 1 1 d . .
N2 N 0.1495(5) 0.6402(5) 0.3921(4) 0.0363(19) Uani 1 1 d . .
N3 N 0.2726(5) 0.7637(5) 0.0704(4) 0.0253(16) Uani 1 1 d . .
N4 N 0.4006(5) 0.7775(5) 0.2019(4) 0.0336(19) Uani 1 1 d . .
O1 O -0.0836(4) 0.6684(4) 0.0411(3) 0.0291(14) Uani 1 1 d . .
O2 O 0.0009(4) 0.6530(4) 0.1691(3) 0.0267(14) Uani 1 1 d . .
O3 O 0.1395(4) 0.8239(4) 0.3749(3) 0.0286(14) Uani 1 1 d . .
O4 O 0.1236(4) 0.9897(4) 0.4304(3) 0.0273(14) Uani 1 1 d . .
O5 O -0.0636(4) 0.8766(4) 0.0491(3) 0.0280(14) Uani 1 1 d . .
O6 O 0.0948(4) 0.8111(4) 0.0952(3) 0.0229(13) Uani 1 1 d . .
O7 O 0.3067(4) 0.8662(4) 0.2984(3) 0.0263(13) Uani 1 1 d . .
O8 O 0.3191(4) 0.9263(4) 0.4299(3) 0.0289(14) Uani 1 1 d . .
O9 O 0.1168(4) 0.8140(3) 0.2343(3) 0.0206(12) Uani 1 1 d . .
O10 O 0.2837(4) 0.9528(4) 0.1527(3) 0.0359(16) Uani 1 1 d . .
O11 O 0.1938(4) 0.9729(4) 0.2227(3) 0.0268(14) Uani 1 1 d . .
O12 O -0.0496(4) 0.7040(4) 0.3310(3) 0.0351(15) Uani 1 1 d . .
O13 O -0.0529(4) 0.7940(4) 0.2585(3) 0.0262(13) Uani 1 1 d . .
O14 O 0.2230(4) 0.6408(4) 0.2725(3) 0.0374(16) Uani 1 1 d . .
O15 O 0.2282(4) 0.6564(4) 0.1682(3) 0.0304(14) Uani 1 1 d . .
O16 O -0.0494(4) 0.9491(4) 0.1904(3) 0.0258(13) Uani 1 1 d . .
O17 O 0.0456(4) 1.0180(4) 0.2942(3) 0.0320(15) Uani 1 1 d . .
O18 O -0.1855(4) 0.7847(4) 0.1184(3) 0.0366(16) Uani 1 1 d . .
O19 O -0.3307(5) 0.7842(5) 0.0502(4) 0.060(2) Uani 1 1 d . .
O20 O 0.2543(4) 1.0781(4) 0.3699(3) 0.0314(15) Uani 1 1 d . .
O21 O 0.2781(5) 1.2271(5) 0.4144(4) 0.053(2) Uani 1 1 d . .
O25 O 0.6313(8) 0.9661(8) 0.0677(6) 0.112(4) Uani 1 1 d . .
H25 H 0.5815 0.9359 0.0600 0.168 Uiso 1 1 calc DGR .
O22 O 0.5033(8) 0.7185(6) 0.9455(6) 0.101(4) Uani 1 1 d . U
H22A H 0.5577 0.7376 0.9675 0.152 Uiso 1 1 calc GR .
C83 C 0.4620(10) 0.7795(10) 0.9072(8) 0.095(5) Uani 1 1 d . U
H83A H 0.3960 0.7615 0.8867 0.143 Uiso 1 1 calc GR .
H83B H 0.4911 0.7806 0.8710 0.143 Uiso 1 1 calc GR .
H83C H 0.4700 0.8390 0.9370 0.143 Uiso 1 1 calc GR .
O23 O 0.8979(13) 0.6746(12) 0.5298(10) 0.230(8) Uani 1 1 d . U
H23A H 0.8335 0.6719 0.5108 0.344 Uiso 1 1 d R .
H23B H 0.8962 0.6781 0.5770 0.344 Uiso 1 1 d R .

loop_
_atom_site_aniso_label
_atom_site_aniso_U_11
_atom_site_aniso_U_22
_atom_site_aniso_U_33
_atom_site_aniso_U_23
_atom_site_aniso_U_13
_atom_site_aniso_U_12
C1 0.036(6) 0.044(6) 0.033(6) 0.000(5) 0.013(5) 0.008(5)
C2 0.027(5) 0.035(5) 0.022(5) 0.005(4) 0.006(4) -0.004(4)
C3 0.035(5) 0.040(6) 0.026(5) 0.000(4) 0.011(4) -0.010(5)
C4 0.058(7) 0.054(7) 0.024(5) 0.005(5) 0.018(5) -0.011(6)
C5 0.065(8) 0.059(7) 0.026(6) 0.017(5) 0.009(5) -0.011(6)
C6 0.035(5) 0.041(6) 0.024(5) 0.006(4) 0.005(4) -0.010(5)
C7 0.033(5) 0.037(5) 0.023(5) 0.008(4) 0.008(4) -0.006(4)
C8 0.057(7) 0.047(6) 0.030(6) 0.020(5) 0.006(5) 0.002(5)
C9 0.078(8) 0.031(6) 0.037(6) 0.019(5) 0.008(6) 0.016(6)
C10 0.098(10) 0.031(6) 0.046(7) 0.024(5) 0.020(7) 0.013(6)
C11 0.068(8) 0.052(7) 0.058(8) 0.025(6) 0.022(6) 0.003(6)
C12 0.050(6) 0.019(5) 0.052(7) 0.016(5) 0.015(5) 0.001(4)
C13 0.046(6) 0.017(5) 0.027(5) 0.001(4) 0.006(4) -0.003(4)
C14 0.047(6) 0.015(5) 0.048(6) 0.008(4) 0.018(5) 0.002(4)
C15 0.042(6) 0.027(5) 0.037(6) -0.004(4) 0.013(5) -0.006(4)
C16 0.030(5) 0.034(5) 0.025(5) -0.007(4) 0.011(4) -0.007(4)
C17 0.031(5) 0.023(5) 0.030(5) 0.004(4) 0.003(4) -0.001(4)
C18 0.028(5) 0.019(4) 0.028(5) -0.002(4) 0.005(4) -0.004(4)
C19 0.033(5) 0.036(5) 0.030(5) 0.014(4) -0.004(4) -0.002(4)
C20 0.028(5) 0.036(5) 0.036(6) 0.018(4) 0.005(4) 0.008(4)
C21 0.029(5) 0.021(4) 0.019(5) -0.002(4) 0.000(4) -0.006(4)
C22 0.038(6) 0.039(6) 0.032(6) 0.011(5) 0.008(5) 0.001(5)
C23 0.039(6) 0.053(6) 0.020(5) 0.012(5) 0.004(4) -0.002(5)
C24 0.043(6) 0.031(5) 0.027(5) 0.009(4) 0.015(4) -0.007(4)
C25 0.027(5) 0.026(5) 0.022(5) 0.003(4) 0.005(4) -0.003(4)
C26 0.021(4) 0.018(4) 0.021(4) 0.003(3) 0.007(4) 0.002(3)
C27 0.040(6) 0.027(5) 0.033(6) 0.006(4) 0.017(5) 0.004(4)
C28 0.044(6) 0.056(7) 0.029(5) 0.010(5) 0.023(5) 0.013(5)
C29 0.029(5) 0.056(7) 0.047(6) 0.012(5) 0.017(5) 0.012(5)
C30 0.044(7) 0.076(9) 0.059(8) 0.005(7) 0.026(6) -0.008(6)
C31 0.017(5) 0.042(6) 0.038(6) -0.003(5) 0.013(4) 0.003(4)
C32 0.024(5) 0.026(5) 0.037(5) -0.001(4) 0.010(4) 0.002(4)
C33 0.028(5) 0.032(5) 0.041(6) 0.010(4) 0.005(4) 0.003(4)
C34 0.031(6) 0.053(7) 0.036(6) 0.017(5) -0.009(5) 0.009(5)
C35 0.028(5) 0.051(6) 0.034(6) 0.010(5) -0.002(4) 0.000(5)
C36 0.021(5) 0.028(5) 0.027(5) 0.005(4) 0.007(4) -0.001(4)
C37 0.025(5) 0.036(5) 0.026(5) 0.010(4) 0.000(4) -0.005(4)
C38 0.033(6) 0.056(7) 0.030(5) -0.004(5) 0.009(4) 0.005(5)
C39 0.034(5) 0.029(5) 0.014(4) 0.005(4) 0.004(4) -0.003(4)
C40 0.028(5) 0.033(5) 0.017(5) 0.009(4) -0.003(4) -0.005(4)
C41 0.051(6) 0.024(5) 0.032(5) 0.009(4) 0.011(5) -0.001(4)
C42 0.054(7) 0.040(6) 0.059(8) 0.022(6) 0.015(6) -0.015(5)
C43 0.065(8) 0.024(5) 0.056(7) 0.015(5) 0.001(6) 0.002(5)
C44 0.044(6) 0.018(5) 0.042(6) 0.005(4) 0.000(5) 0.007(4)
C45 0.034(5) 0.028(5) 0.026(5) 0.001(4) -0.006(4) 0.004(4)
C46 0.024(5) 0.025(5) 0.024(5) -0.002(4) 0.008(4) 0.000(4)
C47 0.028(5) 0.025(5) 0.024(5) -0.001(4) 0.003(4) -0.005(4)
C48 0.039(6) 0.043(6) 0.033(6) 0.012(5) 0.014(5) -0.005(5)
C49 0.027(5) 0.063(6) 0.040(5) 0.004(5) 0.018(4) -0.012(4)
C50 0.026(5) 0.047(6) 0.044(6) -0.003(5) 0.010(5) 0.005(5)
C51 0.034(6) 0.045(6) 0.040(6) 0.000(5) 0.003(5) 0.003(5)
C52 0.026(5) 0.041(6) 0.032(5) 0.010(4) 0.009(4) -0.001(4)
C53 0.031(5) 0.024(5) 0.051(7) 0.005(5) 0.014(5) -0.003(4)
C54 0.029(5) 0.018(5) 0.058(7) 0.009(5) 0.008(5) -0.002(4)
C55 0.029(5) 0.039(6) 0.052(7) 0.009(5) 0.008(5) 0.001(5)
C56 0.044(7) 0.035(6) 0.072(8) 0.012(6) 0.004(6) 0.018(5)
C57 0.052(7) 0.031(6) 0.099(11) 0.009(7) 0.022(8) 0.011(5)
C58 0.066(8) 0.034(6) 0.071(9) -0.002(6) 0.039(7) 0.012(6)
C59 0.049(6) 0.028(5) 0.044(6) 0.009(5) 0.019(5) 0.003(5)
C60 0.027(5) 0.023(5) 0.027(5) 0.005(4) 0.013(4) -0.002(4)
C61 0.040(5) 0.030(5) 0.021(5) 0.014(4) 0.012(4) 0.007(4)
C62 0.048(6) 0.031(5) 0.030(5) 0.007(4) 0.019(5) 0.005(5)
C63 0.081(7) 0.038(5) 0.051(6) 0.011(5) 0.029(5) 0.009(5)
C64 0.079(7) 0.058(6) 0.060(6) 0.024(5) 0.032(6) 0.035(6)
C65 0.059(7) 0.065(8) 0.042(6) 0.024(6) 0.028(6) 0.030(6)
C66 0.043(6) 0.053(7) 0.032(6) 0.015(5) 0.016(5) 0.015(5)
C67 0.031(6) 0.045(6) 0.044(6) 0.009(5) 0.014(5) 0.000(5)
C68 0.044(6) 0.103(6) 0.085(7) 0.033(5) 0.043(3) 0.013(4)
C69 0.057(6) 0.085(5) 0.074(7) 0.020(5) 0.047(3) 0.021(4)
C70 0.087(2) 0.085(2) 0.087(2) 0.0207(11) 0.0259(10) 0.0066(10)
C71 0.089(2) 0.089(2) 0.090(2) 0.0206(11) 0.0246(10) 0.0058(9)
C72 0.091(2) 0.090(2) 0.091(2) 0.0214(11) 0.0238(10) 0.0058(9)
C73 0.088(3) 0.089(2) 0.089(2) 0.0200(12) 0.0231(11) 0.0059(10)
C74 0.035(5) 0.029(5) 0.027(5) 0.004(4) -0.003(4) 0.002(4)
C75 0.033(5) 0.034(5) 0.024(5) 0.007(4) 0.009(4) 0.001(4)
C76 0.038(6) 0.046(6) 0.041(6) 0.013(5) 0.007(5) 0.004(5)
C77 0.040(7) 0.069(9) 0.071(9) 0.024(7) 0.020(6) 0.019(6)
C78 0.032(7) 0.096(11) 0.104(12) 0.039(9) 0.031(7) 0.000(7)
C79 0.056(8) 0.069(9) 0.116(12) 0.050(9) 0.031(8) -0.002(7)
C80 0.051(7) 0.039(6) 0.059(8) 0.013(5) 0.014(6) -0.005(5)
C82 0.098(12) 0.110(13) 0.092(12) 0.040(10) 0.051(10) 0.047(10)
Dy1 0.0235(2) 0.0188(2) 0.0181(2) 0.00262(16) 0.00363(17) 0.00015(16)
Dy2 0.0238(2) 0.0223(2) 0.0195(2) 0.00345(17) 0.00620(17) 0.00195(17)
Dy3 0.0232(2) 0.0236(2) 0.0182(2) 0.00223(17) 0.00505(17) -0.00012(17)
Dy4 0.0264(2) 0.0213(2) 0.0216(2) 0.00581(17) 0.00613(17) 0.00241(17)
N1 0.054(5) 0.018(4) 0.034(5) 0.007(4) 0.008(4) 0.007(4)
N2 0.042(5) 0.038(5) 0.031(5) 0.014(4) 0.008(4) 0.007(4)
N3 0.030(4) 0.022(4) 0.022(4) 0.004(3) 0.006(3) 0.005(3)
N4 0.033(4) 0.041(5) 0.026(4) 0.000(4) 0.014(4) 0.001(4)
O1 0.034(3) 0.022(3) 0.025(3) 0.000(3) 0.003(3) 0.004(3)
O2 0.033(3) 0.020(3) 0.026(3) 0.007(3) 0.006(3) 0.002(3)
O3 0.036(4) 0.031(3) 0.017(3) 0.006(3) 0.004(3) -0.001(3)
O4 0.032(3) 0.033(3) 0.018(3) 0.003(3) 0.010(3) 0.003(3)
O5 0.029(3) 0.033(3) 0.023(3) 0.006(3) 0.007(3) 0.009(3)
O6 0.028(3) 0.024(3) 0.020(3) 0.009(2) 0.008(3) 0.003(3)
O7 0.030(3) 0.025(3) 0.023(3) 0.005(3) 0.005(3) 0.005(3)
O8 0.024(3) 0.039(4) 0.019(3) 0.001(3) 0.003(3) -0.002(3)
O9 0.024(3) 0.022(3) 0.016(3) 0.008(2) 0.004(2) 0.003(2)
O10 0.046(4) 0.028(4) 0.038(4) 0.005(3) 0.021(3) -0.002(3)
O11 0.031(3) 0.026(3) 0.025(3) 0.007(3) 0.011(3) 0.003(3)
O12 0.038(4) 0.031(4) 0.045(4) 0.019(3) 0.017(3) 0.004(3)
O13 0.025(3) 0.028(3) 0.026(3) 0.005(3) 0.010(3) 0.004(3)
O14 0.037(4) 0.044(4) 0.036(4) 0.014(3) 0.015(3) 0.011(3)
O15 0.036(4) 0.023(3) 0.031(4) 0.002(3) 0.009(3) 0.004(3)
O16 0.037(4) 0.020(3) 0.018(3) 0.002(3) 0.005(3) 0.005(3)
O17 0.036(4) 0.034(4) 0.022(3) 0.002(3) 0.004(3) 0.006(3)
O18 0.032(4) 0.048(4) 0.031(4) 0.010(3) 0.009(3) -0.002(3)
O19 0.032(4) 0.065(5) 0.081(6) 0.041(5) -0.003(4) 0.000(4)
O20 0.033(4) 0.026(3) 0.029(4) 0.002(3) 0.003(3) -0.005(3)
O21 0.058(5) 0.037(4) 0.058(5) -0.009(4) 0.022(4) -0.003(4)
O25 0.125(10) 0.100(9) 0.107(10) 0.008(7) 0.040(8) 0.002(7)
O22 0.101(8) 0.068(6) 0.089(8) 0.000(5) -0.032(6) 0.010(6)
C83 0.085(11) 0.086(11) 0.103(13) 0.023(9) 0.005(9) 0.045(9)
O23 0.231(8) 0.228(8) 0.230(8) 0.051(3) 0.066(3) 0.019(2)

loop_
_atom_type_symbol
_atom_type_description
_atom_type_scat_dispersion_real
_atom_type_scat_dispersion_imag
_atom_type_scat_source
C C 0.0033 0.0016 'International Tables Vol C Tables 4.2.6.8 and 6.1.1.4'
H H 0.0000 0.0000 'International Tables Vol C Tables 4.2.6.8 and 6.1.1.4'
N N 0.0061 0.0033 'International Tables Vol C Tables 4.2.6.8 and 6.1.1.4'
O O 0.0106 0.0060 'International Tables Vol C Tables 4.2.6.8 and 6.1.1.4'
Dy Dy -0.1892 4.4098 'International Tables Vol C Tables 4.2.6.8 and 6.1.1.4'

loop_
_geom_angle_atom_site_label_1
_geom_angle_atom_site_label_2
_geom_angle_atom_site_label_3
_geom_angle
C3 C2 C7 123.8(9)
C3 C2 O4 124.7(8)
O4 C2 C7 111.5(7)
C2 C3 C4 119.3(9)
C5 C4 C3 119.2(9)
C4 C5 C6 122.9(10)
C5 C6 C7 118.6(9)
C5 C6 C8 119.1(9)
C7 C6 C8 122.3(8)
C2 C7 C6 116.2(8)
O3 C7 C2 118.9(8)
O3 C7 C6 124.8(8)
N2 C8 C6 128.0(9)
C10 C9 N2 110.6(8)
C9 C10 C11 112.6(10)
C9 C10 N1 106.8(9)
N1 C10 C11 109.8(9)
N1 C12 C13 128.2(8)
C14 C13 C12 116.3(8)
C18 C13 C12 125.2(8)
C18 C13 C14 118.1(8)
C15 C14 C13 122.7(8)
C14 C15 C16 119.5(8)
C17 C16 C15 118.6(9)
C16 C17 C18 123.4(8)
C16 C17 O1 122.2(8)
C18 C17 O1 114.4(7)
C17 C18 C13 117.7(8)
O2 C18 C13 123.2(8)
O2 C18 C17 119.2(8)
C22 C21 C26 123.4(8)
C22 C21 O5 123.9(8)
O5 C21 C26 112.7(7)
C21 C22 C23 119.1(9)
C24 C23 C22 120.9(9)
C23 C24 C25 121.0(9)
C24 C25 C26 118.4(8)
C24 C25 C27 117.6(8)
C27 C25 C26 123.9(8)
C21 C26 C25 117.1(8)
O6 C26 C21 118.8(7)
O6 C26 C25 124.1(7)
N3 C27 C25 127.6(8)
N3 C28 C29 110.5(7)
C28 C29 C30 109.9(9)
N4 C29 C28 109.5(8)
N4 C29 C30 110.9(9)
N4 C31 C32 126.9(8)
C33 C32 C31 119.4(8)
C33 C32 C36 116.4(8)
C36 C32 C31 123.8(8)
C34 C33 C32 123.3(9)
C35 C34 C33 119.6(9)
C34 C35 C37 119.7(10)
C37 C36 C32 119.0(8)
O7 C36 C32 122.0(8)
O7 C36 C37 119.0(8)
C35 C37 C36 121.7(9)
O8 C37 C35 125.3(8)
O8 C37 C36 113.0(7)
C40 C39 Dy2 179.2(7)
O10 C39 C40 121.0(8)
O10 C39 Dy2 58.2(4)
O10 C39 O11 119.0(8)
O11 C39 C40 120.0(8)
O11 C39 Dy2 60.7(4)
C41 C40 C39 121.2(8)
C41 C40 C45 119.1(8)
C45 C40 C39 119.6(8)
C42 C41 C40 119.5(10)
C43 C42 C41 121.6(10)
C42 C43 C44 120.3(9)
C45 C44 C43 120.5(10)
C44 C45 C40 119.0(10)
C47 C46 Dy4 174.0(6)
O12 C46 C47 120.0(8)
O12 C46 Dy4 58.7(4)
O13 C46 C47 119.4(8)
O13 C46 Dy4 62.1(4)
O13 C46 O12 120.6(8)
C48 C47 C46 119.3(8)
C52 C47 C46 119.9(8)
C52 C47 C48 120.8(9)
C47 C48 C49 119.0(9)
C50 C49 C48 119.7(10)
C51 C50 C49 120.6(9)
C50 C51 C52 120.7(10)
C47 C52 C51 119.1(9)
O14 C53 C54 118.3(9)
O14 C53 O15 122.8(9)
O15 C53 C54 118.9(9)
C55 C54 C53 119.5(9)
C55 C54 C59 120.1(9)
C59 C54 C53 120.4(9)
C56 C55 C54 119.8(10)
C55 C56 C57 119.8(11)
C58 C57 C56 120.0(10)
C57 C58 C59 120.3(11)
C58 C59 C54 119.8(10)
O16 C60 C61 117.6(8)
O16 C60 O17 125.7(8)
O17 C60 C61 116.7(7)
C62 C61 C60 121.5(8)
C62 C61 C66 119.2(9)
C66 C61 C60 119.2(8)
C63 C62 C61 120.7(10)
C62 C63 C64 120.2(11)
C65 C64 C63 119.6(11)
C66 C65 C64 119.4(11)
C65 C66 C61 120.8(10)
O18 C67 C68 117.0(9)
O19 C67 C68 118.3(9)
O19 C67 O18 124.7(9)
C69 C68 C67 119.3(7)
C69 C68 C73 120.0
C73 C68 C67 120.7(7)
C70 C69 C68 120.0
C69 C70 C71 120.0
C72 C71 C70 120.0
C73 C72 C71 120.0
C72 C73 C68 120.0
O20 C74 C75 117.2(8)
O21 C74 C75 119.3(9)
O21 C74 O20 123.6(9)
C76 C75 C74 121.8(9)
C76 C75 C80 118.1(9)
C80 C75 C74 120.1(9)
C75 C76 C77 121.9(10)
C78 C77 C76 118.5(11)
C77 C78 C79 120.2(11)
C80 C79 C78 121.5(12)
C79 C80 C75 119.7(11)
Dy4 Dy1 Dy2 68.931(11)
O1 Dy1 Dy2 102.78(13)
O1 Dy1 Dy4 105.37(12)
O2 Dy1 Dy2 82.25(14)
O2 Dy1 Dy4 41.64(13)
O2 Dy1 O1 63.84(18)
O2 Dy1 O5 137.48(19)
O2 Dy1 O6 96.45(19)
O2 Dy1 O13 71.72(19)
O5 Dy1 Dy2 96.62(13)
O5 Dy1 Dy4 165.43(13)
O5 Dy1 O1 75.22(18)
O6 Dy1 Dy2 36.77(13)
O6 Dy1 Dy4 102.03(13)
O6 Dy1 O1 79.01(19)
O6 Dy1 O5 63.57(18)
O6 Dy1 O13 143.67(18)
O9 Dy1 Dy2 36.08(13)
O9 Dy1 Dy4 41.10(13)
O9 Dy1 O1 125.46(18)
O9 Dy1 O2 74.05(19)
O9 Dy1 O5 126.62(19)
O9 Dy1 O6 72.75(19)
O9 Dy1 O13 70.97(19)
O13 Dy1 Dy2 106.90(13)
O13 Dy1 Dy4 46.43(13)
O13 Dy1 O1 121.54(19)
O13 Dy1 O5 145.67(18)
O16 Dy1 Dy2 101.43(15)
O16 Dy1 Dy4 111.50(14)
O16 Dy1 O1 141.17(18)
O16 Dy1 O2 150.0(2)
O16 Dy1 O5 72.21(19)
O16 Dy1 O6 104.2(2)
O16 Dy1 O9 91.32(19)
O16 Dy1 O13 78.77(19)
O18 Dy1 Dy2 173.54(16)
O18 Dy1 Dy4 114.59(16)
O18 Dy1 O1 71.3(2)
O18 Dy1 O2 96.9(2)
O18 Dy1 O5 79.6(2)
O18 Dy1 O6 137.5(2)
O18 Dy1 O9 149.8(2)
O18 Dy1 O13 78.8(2)
O18 Dy1 O16 82.5(2)
C39 Dy2 Dy1 92.58(18)
C39 Dy2 Dy3 66.64(17)
Dy3 Dy2 Dy1 69.973(11)
N3 Dy2 C39 99.0(2)
N3 Dy2 Dy1 110.70(16)
N3 Dy2 Dy3 165.55(16)
N3 Dy2 N4 68.2(2)
N3 Dy2 O11 123.4(2)
N4 Dy2 C39 103.8(3)
N4 Dy2 Dy1 163.57(18)
N4 Dy2 Dy3 115.43(17)
O6 Dy2 C39 85.0(2)
O6 Dy2 Dy1 38.50(14)
O6 Dy2 Dy3 101.35(14)
O6 Dy2 N3 74.7(2)
O6 Dy2 N4 142.8(2)
O6 Dy2 O7 144.24(19)
O6 Dy2 O10 87.8(2)
O6 Dy2 O11 83.00(19)
O6 Dy2 O15 94.2(2)
O7 Dy2 C39 80.3(2)
O7 Dy2 Dy1 109.64(14)
O7 Dy2 Dy3 42.90(14)
O7 Dy2 N3 139.6(2)
O7 Dy2 N4 72.8(2)
O7 Dy2 O10 93.0(2)
O7 Dy2 O11 69.41(18)
O7 Dy2 O15 102.2(2)
O9 Dy2 C39 95.7(2)
O9 Dy2 Dy1 36.33(13)
O9 Dy2 Dy3 41.62(13)
O9 Dy2 N3 144.7(2)
O9 Dy2 N4 138.1(2)
O9 Dy2 O6 74.74(19)
O9 Dy2 O7 74.51(19)
O9 Dy2 O10 121.5(2)
O9 Dy2 O11 69.41(18)
O9 Dy2 O15 87.5(2)
O10 Dy2 C39 26.4(2)
O10 Dy2 Dy1 110.03(15)
O10 Dy2 Dy3 91.63(14)
O10 Dy2 N3 74.4(2)
O10 Dy2 N4 85.8(2)
O10 Dy2 O11 53.05(19)
O11 Dy2 C39 26.7(2)
O11 Dy2 Dy1 74.43(13)
O11 Dy2 Dy3 42.20(13)
O11 Dy2 N4 120.5(2)
O15 Dy2 C39 176.4(2)
O15 Dy2 Dy1 88.99(15)
O15 Dy2 Dy3 116.97(15)
O15 Dy2 N3 77.4(2)
O15 Dy2 N4 74.7(2)
O15 Dy2 O10 150.2(2)
O15 Dy2 O11 156.7(2)
Dy2 Dy3 Dy4 68.895(12)
O3 Dy3 Dy2 101.18(14)
O3 Dy3 Dy4 36.61(14)
O3 Dy3 O4 64.18(19)
O3 Dy3 O7 92.6(2)
O3 Dy3 O8 70.72(19)
O4 Dy3 Dy2 165.16(14)
O4 Dy3 Dy4 96.43(13)
O4 Dy3 O8 74.10(18)
O7 Dy3 Dy2 41.48(13)
O7 Dy3 Dy4 79.82(14)
O7 Dy3 O4 136.41(19)
O7 Dy3 O8 63.21(18)
O8 Dy3 Dy2 104.25(13)
O8 Dy3 Dy4 95.35(13)
O9 Dy3 Dy2 40.70(13)
O9 Dy3 Dy4 36.73(13)
O9 Dy3 O3 73.31(19)
O9 Dy3 O4 127.00(19)
O9 Dy3 O7 72.55(18)
O9 Dy3 O8 120.16(18)
O9 Dy3 O11 71.62(19)
O11 Dy3 Dy2 45.90(13)
O11 Dy3 Dy4 108.00(14)
O11 Dy3 O3 144.38(19)
O11 Dy3 O4 147.11(19)
O11 Dy3 O7 71.19(19)
O11 Dy3 O8 123.46(19)
O17 Dy3 Dy2 112.43(14)
O17 Dy3 Dy4 104.59(15)
O17 Dy3 O3 108.2(2)
O17 Dy3 O4 72.4(2)
O17 Dy3 O7 150.9(2)
O17 Dy3 O8 142.51(19)
O17 Dy3 O9 93.60(19)
O17 Dy3 O11 80.2(2)
O20 Dy3 Dy2 115.34(16)
O20 Dy3 Dy4 167.41(15)
O20 Dy3 O3 132.9(2)
O20 Dy3 O4 78.6(2)
O20 Dy3 O7 95.8(2)
O20 Dy3 O8 72.2(2)
O20 Dy3 O9 152.7(2)
O20 Dy3 O11 81.3(2)
O20 Dy3 O17 85.0(2)
C46 Dy4 Dy1 68.98(18)
C46 Dy4 Dy3 87.28(17)
Dy1 Dy4 Dy3 70.047(11)
N1 Dy4 C46 99.8(3)
N1 Dy4 Dy1 115.75(17)
N1 Dy4 Dy3 172.08(18)
N2 Dy4 C46 103.0(3)
N2 Dy4 Dy1 171.48(18)
N2 Dy4 Dy3 107.42(18)
N2 Dy4 N1 67.7(3)
N2 Dy4 O13 127.8(2)
O2 Dy4 C46 84.1(2)
O2 Dy4 Dy1 42.92(13)
O2 Dy4 Dy3 110.70(13)
O2 Dy4 N1 73.9(2)
O2 Dy4 N2 141.5(2)
O2 Dy4 O12 96.6(2)
O2 Dy4 O13 70.67(19)
O3 Dy4 C46 79.6(2)
O3 Dy4 Dy1 101.46(14)
O3 Dy4 Dy3 37.52(14)
O3 Dy4 N1 140.0(2)
O3 Dy4 N2 73.5(2)
O3 Dy4 O2 144.37(19)
O3 Dy4 O9 74.71(19)
O3 Dy4 O12 82.5(2)
O3 Dy4 O13 81.09(19)
O3 Dy4 O14 102.0(2)
O9 Dy4 C46 94.2(2)
O9 Dy4 Dy1 41.06(13)
O9 Dy4 Dy3 37.22(13)
O9 Dy4 N1 144.3(2)
O9 Dy4 N2 140.2(2)
O9 Dy4 O2 75.11(19)
O9 Dy4 O12 120.07(19)
O9 Dy4 O13 68.95(18)
O9 Dy4 O14 88.0(2)
O12 Dy4 C46 26.6(2)
O12 Dy4 Dy1 93.99(14)
O12 Dy4 Dy3 104.53(14)
O12 Dy4 N1 80.9(2)
O12 Dy4 N2 78.6(2)
O12 Dy4 O13 52.98(19)
O13 Dy4 C46 26.5(2)
O13 Dy4 Dy1 43.84(13)
O13 Dy4 Dy3 72.21(13)
O13 Dy4 N1 115.7(2)
O14 Dy4 C46 177.6(2)
O14 Dy4 Dy1 112.28(16)
O14 Dy4 Dy3 95.09(16)
O14 Dy4 N1 77.8(2)
O14 Dy4 N2 75.8(2)
O14 Dy4 O2 95.5(2)
O14 Dy4 O12 151.5(2)
O14 Dy4 O13 155.3(2)
C10 N1 Dy4 116.0(6)
C12 N1 C10 115.2(8)
C12 N1 Dy4 128.6(6)
C8 N2 C9 118.6(8)
C8 N2 Dy4 129.3(7)
C9 N2 Dy4 111.8(5)
C27 N3 C28 117.0(7)
C27 N3 Dy2 127.9(6)
C28 N3 Dy2 115.0(5)
C29 N4 Dy2 116.6(6)
C31 N4 C29 116.1(8)
C31 N4 Dy2 125.9(6)
C17 O1 C19 115.5(6)
C17 O1 Dy1 116.7(5)
C19 O1 Dy1 124.9(5)
C18 O2 Dy1 125.5(5)
C18 O2 Dy4 139.0(5)
Dy4 O2 Dy1 95.4(2)
C7 O3 Dy3 120.7(5)
C7 O3 Dy4 133.1(5)
Dy4 O3 Dy3 105.9(2)
C1 O4 Dy3 123.6(5)
C2 O4 C1 118.3(7)
C2 O4 Dy3 116.2(5)
C20 O5 Dy1 123.5(5)
C21 O5 C20 117.3(6)
C21 O5 Dy1 118.7(5)
C26 O6 Dy1 122.6(5)
C26 O6 Dy2 131.1(5)
Dy2 O6 Dy1 104.7(2)
C36 O7 Dy2 133.3(5)
C36 O7 Dy3 123.2(5)
Dy2 O7 Dy3 95.6(2)
C37 O8 C38 115.4(7)
C37 O8 Dy3 115.9(5)
C38 O8 Dy3 128.4(5)
Dy1 O9 Dy3 125.7(2)
Dy1 O9 Dy4 97.8(2)
Dy2 O9 Dy1 107.6(2)
Dy2 O9 Dy3 97.7(2)
Dy2 O9 Dy4 124.6(2)
Dy4 O9 Dy3 106.1(2)
C39 O10 Dy2 95.4(5)
C39 O11 Dy2 92.6(5)
C39 O11 Dy3 151.3(5)
Dy3 O11 Dy2 91.90(19)
C46 O12 Dy4 94.7(5)
C46 O13 Dy1 158.3(5)
C46 O13 Dy4 91.4(5)
Dy1 O13 Dy4 89.74(18)
C53 O14 Dy4 132.1(6)
C53 O15 Dy2 121.3(5)
C60 O16 Dy1 142.8(6)
C60 O17 Dy3 137.5(5)
C67 O18 Dy1 159.6(6)
C74 O20 Dy3 169.2(6)

loop_
_geom_bond_atom_site_label_1
_geom_bond_atom_site_label_2
_geom_bond_distance
C1 O4 1.446(10)
C2 C3 1.355(12)
C2 C7 1.411(12)
C2 O4 1.398(10)
C3 C4 1.395(13)
C4 C5 1.354(14)
C5 C6 1.402(13)
C6 C7 1.422(12)
C6 C8 1.440(13)
C7 O3 1.324(10)
C8 N2 1.268(12)
C9 C10 1.483(15)
C9 N2 1.493(11)
C10 C11 1.538(16)
C10 N1 1.490(12)
C12 C13 1.439(13)
C12 N1 1.299(12)
C13 C14 1.417(12)
C13 C18 1.404(12)
C14 C15 1.349(13)
C15 C16 1.400(12)
C16 C17 1.370(12)
C17 C18 1.396(12)
C17 O1 1.412(10)
C18 O2 1.339(9)
C19 O1 1.464(9)
C20 O5 1.447(9)
C21 C22 1.379(12)
C21 C26 1.392(11)
C21 O5 1.387(10)
C22 C23 1.384(13)
C23 C24 1.357(12)
C24 C25 1.434(12)
C25 C26 1.435(11)
C25 C27 1.433(12)
C26 O6 1.331(9)
C27 N3 1.267(11)
C28 C29 1.527(13)
C28 N3 1.479(11)
C29 C30 1.543(15)
C29 N4 1.470(12)
C31 C32 1.456(13)
C31 N4 1.274(11)
C32 C33 1.419(12)
C32 C36 1.430(11)
C33 C34 1.388(13)
C34 C35 1.374(13)
C35 C37 1.394(12)
C36 C37 1.417(12)
C36 O7 1.347(10)
C37 O8 1.379(10)
C38 O8 1.441(10)
C39 C40 1.474(12)
C39 Dy2 2.851(9)
C39 O10 1.272(10)
C39 O11 1.281(10)
C40 C41 1.398(12)
C40 C45 1.424(12)
C41 C42 1.386(13)
C42 C43 1.347(15)
C43 C44 1.391(15)
C44 C45 1.382(12)
C46 C47 1.497(12)
C46 Dy4 2.836(8)
C46 O12 1.272(10)
C46 O13 1.265(10)
C47 C48 1.382(12)
C47 C52 1.376(12)
C48 C49 1.387(13)
C49 C50 1.382(14)
C50 C51 1.349(14)
C51 C52 1.384(12)
C53 C54 1.509(12)
C53 O14 1.257(11)
C53 O15 1.276(11)
C54 C55 1.381(13)
C54 C59 1.403(14)
C55 C56 1.383(12)
C56 C57 1.406(16)
C57 C58 1.372(16)
C58 C59 1.376(13)
C60 C61 1.501(11)
C60 O16 1.233(10)
C60 O17 1.269(10)
C61 C62 1.382(12)
C61 C66 1.399(13)
C62 C63 1.375(13)
C63 C64 1.404(16)
C64 C65 1.395(16)
C65 C66 1.385(13)
C67 C68 1.539(12)
C67 O18 1.263(11)
C67 O19 1.237(11)
C68 C69 1.3900
C68 C73 1.3900
C69 C70 1.3900
C70 C71 1.3900
C71 C72 1.3900
C72 C73 1.3900
C74 C75 1.492(13)
C74 O20 1.293(10)
C74 O21 1.231(10)
C75 C76 1.380(13)
C75 C80 1.392(13)
C76 C77 1.403(14)
C77 C78 1.359(16)
C78 C79 1.378(17)
C79 C80 1.370(16)
C82 O25 1.389(11)
Dy1 Dy2 3.6906(6)
Dy1 Dy4 3.4593(6)
Dy1 O1 2.601(5)
Dy1 O2 2.366(5)
Dy1 O5 2.500(6)
Dy1 O6 2.376(5)
Dy1 O9 2.294(5)
Dy1 O13 2.396(6)
Dy1 O16 2.284(5)
Dy1 O18 2.279(6)
Dy2 Dy3 3.4647(6)
Dy2 N3 2.481(7)
Dy2 N4 2.503(7)
Dy2 O6 2.284(5)
Dy2 O7 2.306(6)
Dy2 O9 2.280(5)
Dy2 O10 2.435(6)
Dy2 O11 2.490(5)
Dy2 O15 2.351(6)
Dy3 Dy4 3.6891(6)
Dy3 O3 2.336(6)
Dy3 O4 2.491(5)
Dy3 O7 2.370(6)
Dy3 O8 2.604(6)
Dy3 O9 2.322(5)
Dy3 O11 2.328(6)
Dy3 O17 2.300(6)
Dy3 O20 2.248(6)
Dy4 N1 2.523(7)
Dy4 N2 2.493(7)
Dy4 O2 2.309(6)
Dy4 O3 2.287(6)
Dy4 O9 2.295(5)
Dy4 O12 2.431(6)
Dy4 O13 2.506(5)
Dy4 O14 2.304(6)
O22 C83 1.375(14)

loop_
_smtbx_masks_void_nr
_smtbx_masks_void_average_x
_smtbx_masks_void_average_y
_smtbx_masks_void_average_z
_smtbx_masks_void_volume
_smtbx_masks_void_count_electrons
1 -0.931 0.500 0.500 434.5 178.0
2 0.189 0.661 0.844 14.0 0.0
3 0.488 0.941 0.838 15.4 1.3
4 0.512 0.059 0.162 15.4 1.5
5 0.811 0.339 0.156 14.0 0.0
